data_1519317
loop_
_publ_author_name
'Bricklebank, Neil'
'Gelbrich, Thomas'
'Hursthouse, Michael B.'

_publ_section_title
;
 C10H10FeI3
;
_journal_name_full 'Crystal Structure Report Archive'
_journal_page_first 831
_journal_year 2001
_chemical_formula_sum 'C10 H10 Fe I3'
_chemical_formula_weight 566.73
_space_group_IT_number 148
_symmetry_cell_setting trigonal
_symmetry_space_group_name_Hall '-R 3'
_symmetry_space_group_name_H-M 'R -3 :H'
_atom_sites_solution_hydrogens geom
_atom_sites_solution_primary direct
_atom_sites_solution_secondary difmap
_cell_angle_alpha 90.00
_cell_angle_beta 90.00
_cell_angle_gamma 120.00
_cell_formula_units_Z 3
_cell_length_a 8.4610(6)
_cell_length_b 8.4610(6)
_cell_length_c 16.9880(6)
_cell_measurement_reflns_used 2535
_cell_measurement_temperature 150(2)
_cell_measurement_theta_max 27.48
_cell_measurement_theta_min 2.91
_cell_volume 1053.21(11)
_computing_cell_refinement 'DENZO and COLLECT'
_computing_data_collection
;
'DENZO (Otwinowski and Minor, 1997) & COLLECT (Hooft, 1998) '
;
_computing_data_reduction 'DENZO and COLLECT'
_computing_publication_material SHELXL-97
_computing_structure_refinement 'SHELXL-97 (Sheldrick, 2008)'
_computing_structure_solution 'SHELXS-97 (Sheldrick, 2008)'
_diffrn_ambient_temperature 150(2)
_diffrn_measured_fraction_theta_full 0.955
_diffrn_measured_fraction_theta_max 0.955
_diffrn_measurement_device_type 'Enraf Nonius KappaCCD area detector'
_diffrn_measurement_method '\w and \f scans to fill Ewald sphere'
_diffrn_radiation_monochromator graphite
_diffrn_radiation_source 'Enraf Nonius FR591 rotating anode'
_diffrn_radiation_type MoK\a
_diffrn_radiation_wavelength 0.71069
_diffrn_reflns_av_R_equivalents 0.1701
_diffrn_reflns_av_sigmaI/netI 0.1160
_diffrn_reflns_limit_h_max 10
_diffrn_reflns_limit_h_min -10
_diffrn_reflns_limit_k_max 10
_diffrn_reflns_limit_k_min -10
_diffrn_reflns_limit_l_max 20
_diffrn_reflns_limit_l_min -16
_diffrn_reflns_number 1416
_diffrn_reflns_theta_full 26.00
_diffrn_reflns_theta_max 26.00
_diffrn_reflns_theta_min 3.03
_exptl_absorpt_coefficient_mu 7.634
_exptl_absorpt_correction_T_max 0.7014
_exptl_absorpt_correction_T_min 0.3105
_exptl_absorpt_correction_type empirical
_exptl_absorpt_process_details 'SORTAV (R. H. Blessing, 1995, 1997)'
_exptl_crystal_colour brown
_exptl_crystal_density_diffrn 2.681
_exptl_crystal_density_method 'not measured'
_exptl_crystal_description Plate
_exptl_crystal_F_000 765
_exptl_crystal_size_max 0.20
_exptl_crystal_size_mid 0.10
_exptl_crystal_size_min 0.05
_refine_diff_density_max 2.267
_refine_diff_density_min -1.423
_refine_diff_density_rms 0.343
_refine_ls_extinction_coef 0.0049(13)
_refine_ls_extinction_expression Fc^*^=kFc[1+0.001xFc^2^\l^3^/sin(2\q)]^-1/4^
_refine_ls_extinction_method SHELXL
_refine_ls_goodness_of_fit_ref 1.022
_refine_ls_hydrogen_treatment constr
_refine_ls_matrix_type full
_refine_ls_number_parameters 28
_refine_ls_number_reflns 446
_refine_ls_number_restraints 2
_refine_ls_restrained_S_all 1.030
_refine_ls_R_factor_all 0.0613
_refine_ls_R_factor_gt 0.0600
_refine_ls_shift/su_max 0.000
_refine_ls_shift/su_mean 0.000
_refine_ls_structure_factor_coef Fsqd
_refine_ls_weighting_details 'calc w=1/[\s^2^(Fo^2^)+(0.1023P)^2^+0.0000P] where P=(Fo^2^+2Fc^2^)/3'
_refine_ls_weighting_scheme calc
_refine_ls_wR_factor_gt 0.1485
_refine_ls_wR_factor_ref 0.1516
_reflns_number_gt 419
_reflns_number_total 446
_reflns_threshold_expression >2sigma(I)
_cod_data_source_file eCrystal-831.cif
_cod_data_source_block s92
_cod_depositor_comments
;
Citation :
Bricklebank, Neil and Gelbrich, Thomas and Hursthouse, Michael B. (2001) 
University of Southampton, Crystal Structure Report Archive. 

More at:
http://ecrystals.chem.soton.ac.uk/831/

The following automatic conversions were performed:

'_symmetry_cell_setting' value 'Trigonal' changed to 'trigonal'
according to the built-in table from CIF Core dictionary named
'cif_core.dic' version 2.4.1 from 2010-06-29.

'_exptl_absorpt_correction_type' value 'Empirical' changed to
'empirical' according to the built-in table from CIF Core dictionary
named 'cif_core.dic' version 2.4.1 from 2010-06-29.

Automatic conversion script
Id: cif_fix_values 3105 2015-03-04 15:46:00Z robertas 
;
_cod_original_sg_symbol_H-M R-3
_cod_database_code 1519317

loop_
_symmetry_equiv_pos_as_xyz
'x, y, z'
'-y, x-y, z'
'-x+y, -x, z'
'x+2/3, y+1/3, z+1/3'
'-y+2/3, x-y+1/3, z+1/3'
'-x+y+2/3, -x+1/3, z+1/3'
'x+1/3, y+2/3, z+2/3'
'-y+1/3, x-y+2/3, z+2/3'
'-x+y+1/3, -x+2/3, z+2/3'
'-x, -y, -z'
'y, -x+y, -z'
'x-y, x, -z'
'-x+2/3, -y+1/3, -z+1/3'
'y+2/3, -x+y+1/3, -z+1/3'
'x-y+2/3, x+1/3, -z+1/3'
'-x+1/3, -y+2/3, -z+2/3'
'y+1/3, -x+y+2/3, -z+2/3'
'x-y+1/3, x+2/3, -z+2/3'

loop_
_atom_site_label
_atom_site_type_symbol
_atom_site_fract_x
_atom_site_fract_y
_atom_site_fract_z
_atom_site_U_iso_or_equiv
_atom_site_adp_type
_atom_site_occupancy
_atom_site_symmetry_multiplicity
_atom_site_calc_flag
_atom_site_refinement_flags
_atom_site_disorder_assembly
_atom_site_disorder_group
I1 I 0.0000 0.0000 0.5000 0.0263(6) Uani 1 6 d S . .
I2 I 0.0000 0.0000 0.67260(5) 0.0355(6) Uani 1 3 d S . .
Fe1 Fe 0.3333 -0.3333 0.6667 0.0324(8) Uani 1 6 d S . .
C1 C 0.3327(16) -0.1780(15) 0.5677(7) 0.072(3) Uani 1 1 d D . .
H1 H 0.3323 -0.0660 0.5656 0.086 Uiso 1 1 calc R . .
C2 C 0.4925(13) -0.1737(14) 0.5692(7) 0.074(3) Uani 1 1 d D . .
H2 H 0.6045 -0.0613 0.5712 0.089 Uiso 1 1 calc R . .

loop_
_atom_site_aniso_label
_atom_site_aniso_U_11
_atom_site_aniso_U_22
_atom_site_aniso_U_33
_atom_site_aniso_U_23
_atom_site_aniso_U_13
_atom_site_aniso_U_12
I1 0.0214(7) 0.0214(7) 0.0361(9) 0.000 0.000 0.0107(3)
I2 0.0373(7) 0.0373(7) 0.0319(8) 0.000 0.000 0.0187(3)
Fe1 0.0414(10) 0.0414(10) 0.0144(11) 0.000 0.000 0.0207(5)
C1 0.076(7) 0.110(10) 0.038(5) 0.027(5) 0.003(4) 0.053(7)
C2 0.092(8) 0.099(9) 0.054(6) 0.035(6) 0.032(6) 0.064(7)

loop_
_atom_type_symbol
_atom_type_description
_atom_type_scat_dispersion_real
_atom_type_scat_dispersion_imag
_atom_type_scat_source
C C 0.0033 0.0016 'International Tables Vol C Tables 4.2.6.8 and 6.1.1.4'
H H 0.0000 0.0000 'International Tables Vol C Tables 4.2.6.8 and 6.1.1.4'
Fe Fe 0.3463 0.8444 'International Tables Vol C Tables 4.2.6.8 and 6.1.1.4'
I I -0.4742 1.8119 'International Tables Vol C Tables 4.2.6.8 and 6.1.1.4'

loop_
_geom_angle_atom_site_label_1
_geom_angle_atom_site_label_2
_geom_angle_atom_site_label_3
_geom_angle
_geom_angle_site_symmetry_1
_geom_angle_site_symmetry_3
I2 I1 I2 180.0 . 10_556
C1 Fe1 C1 64.6(5) 2_545 .
C1 Fe1 C1 64.6(5) 2_545 3_655
C1 Fe1 C1 64.6(5) . 3_655
C1 Fe1 C1 115.4(5) 2_545 13_546
C1 Fe1 C1 179.999(3) . 13_546
C1 Fe1 C1 115.4(5) 3_655 13_546
C1 Fe1 C1 180.0(4) 2_545 14_556
C1 Fe1 C1 115.4(5) . 14_556
C1 Fe1 C1 115.4(5) 3_655 14_556
C1 Fe1 C1 64.6(5) 13_546 14_556
C1 Fe1 C1 115.4(5) 2_545 15_446
C1 Fe1 C1 115.4(5) . 15_446
C1 Fe1 C1 179.999(3) 3_655 15_446
C1 Fe1 C1 64.6(5) 13_546 15_446
C1 Fe1 C1 64.6(5) 14_556 15_446
C1 Fe1 C2 36.4(2) 2_545 2_545
C1 Fe1 C2 36.36(19) . 2_545
C1 Fe1 C2 77.2(3) 3_655 2_545
C1 Fe1 C2 143.6(2) 13_546 2_545
C1 Fe1 C2 143.6(2) 14_556 2_545
C1 Fe1 C2 102.8(3) 15_446 2_545
C1 Fe1 C2 77.2(3) 2_545 .
C1 Fe1 C2 36.4(2) . .
C1 Fe1 C2 36.36(19) 3_655 .
C1 Fe1 C2 143.6(2) 13_546 .
C1 Fe1 C2 102.8(3) 14_556 .
C1 Fe1 C2 143.64(19) 15_446 .
C2 Fe1 C2 66.3(5) 2_545 .
C1 Fe1 C2 36.36(19) 2_545 3_655
C1 Fe1 C2 77.2(3) . 3_655
C1 Fe1 C2 36.4(2) 3_655 3_655
C1 Fe1 C2 102.8(3) 13_546 3_655
C1 Fe1 C2 143.65(19) 14_556 3_655
C1 Fe1 C2 143.6(2) 15_446 3_655
C2 Fe1 C2 66.3(5) 2_545 3_655
C2 Fe1 C2 66.3(5) . 3_655
C1 Fe1 C2 143.6(2) 2_545 14_556
C1 Fe1 C2 143.6(2) . 14_556
C1 Fe1 C2 102.8(3) 3_655 14_556
C1 Fe1 C2 36.36(19) 13_546 14_556
C1 Fe1 C2 36.4(2) 14_556 14_556
C1 Fe1 C2 77.2(3) 15_446 14_556
C2 Fe1 C2 179.999(4) 2_545 14_556
C2 Fe1 C2 113.7(5) . 14_556
C2 Fe1 C2 113.7(5) 3_655 14_556
C1 Fe1 C2 102.8(3) 2_545 13_546
C1 Fe1 C2 143.6(2) . 13_546
C1 Fe1 C2 143.65(19) 3_655 13_546
C1 Fe1 C2 36.4(2) 13_546 13_546
C1 Fe1 C2 77.2(3) 14_556 13_546
C1 Fe1 C2 36.36(19) 15_446 13_546
C2 Fe1 C2 113.7(5) 2_545 13_546
C2 Fe1 C2 179.999(2) . 13_546
C2 Fe1 C2 113.7(5) 3_655 13_546
C2 Fe1 C2 66.3(5) 14_556 13_546
C1 Fe1 C2 143.64(19) 2_545 15_446
C1 Fe1 C2 102.8(3) . 15_446
C1 Fe1 C2 143.6(2) 3_655 15_446
C1 Fe1 C2 77.2(3) 13_546 15_446
C1 Fe1 C2 36.36(19) 14_556 15_446
C1 Fe1 C2 36.4(2) 15_446 15_446
C2 Fe1 C2 113.7(5) 2_545 15_446
C2 Fe1 C2 113.7(5) . 15_446
C2 Fe1 C2 180.0(7) 3_655 15_446
C2 Fe1 C2 66.3(5) 14_556 15_446
C2 Fe1 C2 66.3(5) 13_546 15_446
C2 C1 C2 122.3(11) 2_545 .
C2 C1 Fe1 71.9(7) 2_545 .
C2 C1 Fe1 71.8(7) . .
C2 C1 H1 118.8 2_545 .
C2 C1 H1 118.8 . .
Fe1 C1 H1 130.3 . .
C1 C2 C1 117.6(12) 3_655 .
C1 C2 Fe1 71.8(7) 3_655 .
C1 C2 Fe1 71.8(7) . .
C1 C2 H2 121.2 3_655 .
C1 C2 H2 121.2 . .
Fe1 C2 H2 127.1 . .

loop_
_geom_bond_atom_site_label_1
_geom_bond_atom_site_label_2
_geom_bond_distance
_geom_bond_site_symmetry_2
I1 I2 2.9321(8) .
I1 I2 2.9321(8) 10_556
Fe1 C1 2.135(9) 2_545
Fe1 C1 2.135(9) .
Fe1 C1 2.135(9) 3_655
Fe1 C1 2.135(9) 13_546
Fe1 C1 2.135(9) 14_556
Fe1 C1 2.135(9) 15_446
Fe1 C2 2.136(10) 2_545
Fe1 C2 2.136(10) .
Fe1 C2 2.136(10) 3_655
Fe1 C2 2.136(10) 14_556
Fe1 C2 2.136(10) 13_546
Fe1 C2 2.136(10) 15_446
C1 C2 1.332(7) 2_545
C1 C2 1.334(7) .
C1 H1 0.9500 .
C2 C1 1.332(7) 3_655
C2 H2 0.9500 .
